data_7225640
loop_
_publ_author_name
'Yang, Li-Zi'
'Wang, Jun'
'Kirillov, Alexander M.'
'Dou, Wei'
'Xu, Cong'
'Fang, Ran'
'Xu, Cai-Ling'
'Liu, Wei-Sheng'

_publ_section_title
;
 2D lanthanide MOFs driven by a rigid 3,5-bis(3-carboxy-phenyl)pyridine
 building block: solvothermal syntheses, structural features, and
 photoluminescence and sensing properties
;
_journal_issue 34
_journal_name_full CrystEngComm
_journal_page_first 6425
_journal_paper_doi 10.1039/C6CE00885B
_journal_volume 18
_journal_year 2016
_chemical_formula_moiety 'C82 H59 N5 O22 Tb3, C5 H11 N O'
_chemical_formula_sum 'C87 H70 N6 O23 Tb3'
_chemical_formula_weight 2044.25
_chemical_name_systematic
;
 ?
;
_space_group_crystal_system monoclinic
_space_group_IT_number 4
_space_group_name_Hall 'P 2yb'
_space_group_name_H-M_alt 'P 1 21 1'
_symmetry_space_group_name_Hall 'P 2yb'
_symmetry_space_group_name_H-M 'P 1 21 1'
_atom_sites_solution_hydrogens mixed
_atom_sites_solution_primary direct
_audit_creation_date 2016-03-19
_audit_creation_method
;
Olex2 1.2
(compiled 2016.02.19 svn.r3266 for OlexSys, GUI svn.r5155)
;
_audit_update_record
;
2016-03-28 deposited with the CCDC.
2016-06-20 downloaded from the CCDC.
;
_cell_angle_alpha 90
_cell_angle_beta 99.442(2)
_cell_angle_gamma 90
_cell_formula_units_Z 2
_cell_length_a 12.0080(3)
_cell_length_b 24.6141(6)
_cell_length_c 13.3586(3)
_cell_measurement_reflns_used 9306
_cell_measurement_temperature 173.00(10)
_cell_measurement_theta_max 28.7140
_cell_measurement_theta_min 3.5210
_cell_volume 3894.86(16)
_computing_cell_refinement
;
CrysAlisPro, Agilent Technologies,
Version 1.171.37.35 (release 13-08-2014 CrysAlis171 .NET)
(compiled Aug 13 2014,18:06:01)
;
_computing_data_collection
;
CrysAlisPro, Agilent Technologies,
Version 1.171.37.35 (release 13-08-2014 CrysAlis171 .NET)
(compiled Aug 13 2014,18:06:01)
;
_computing_data_reduction
;
CrysAlisPro, Agilent Technologies,
Version 1.171.37.35 (release 13-08-2014 CrysAlis171 .NET)
(compiled Aug 13 2014,18:06:01)
;
_computing_molecular_graphics 'Olex2 (Dolomanov et al., 2009)'
_computing_publication_material 'Olex2 (Dolomanov et al., 2009)'
_computing_structure_refinement 'XL (Sheldrick, 2008)'
_computing_structure_solution 'ShelXS (Sheldrick, 2008)'
_diffrn_ambient_environment N~2~
_diffrn_ambient_temperature 173.00(10)
_diffrn_detector 'CCD plate'
_diffrn_detector_area_resol_mean 16.0733
_diffrn_detector_type Eos
_diffrn_measured_fraction_theta_full 0.998
_diffrn_measured_fraction_theta_max 0.886
_diffrn_measurement_details
;
  1 omega    7.00   89.00   1.0000   10.0000
omega____ theta____ kappa____ phi______ frames
    -       20.4291   57.0000  -60.0000 82

  2 omega    2.00   46.00   1.0000   10.0000
omega____ theta____ kappa____ phi______ frames
    -       20.4291  -38.0000  -90.0000 44

  3 omega   26.00   60.00   1.0000   10.0000
omega____ theta____ kappa____ phi______ frames
    -       20.4291  -99.0000 -180.0000 34

  4 omega  -52.00   37.00   1.0000   10.0000
omega____ theta____ kappa____ phi______ frames
    -       20.4291  -38.0000 -180.0000 89
;
_diffrn_measurement_device 'four-circle diffractometer'
_diffrn_measurement_device_type 'SuperNova, Dual, Cu at zero, Eos'
_diffrn_measurement_method '\w scans'
_diffrn_orient_matrix_UB_11 -0.0436757000
_diffrn_orient_matrix_UB_12 -0.0020593000
_diffrn_orient_matrix_UB_13 -0.0426096000
_diffrn_orient_matrix_UB_21 -0.0409861000
_diffrn_orient_matrix_UB_22 0.0012878000
_diffrn_orient_matrix_UB_23 0.0325777000
_diffrn_orient_matrix_UB_31 -0.0013331000
_diffrn_orient_matrix_UB_32 0.0286976000
_diffrn_orient_matrix_UB_33 -0.0046542000
_diffrn_radiation_monochromator mirror
_diffrn_radiation_probe x-ray
_diffrn_radiation_type MoK\a
_diffrn_radiation_wavelength 0.71073
_diffrn_reflns_av_R_equivalents 0.0324
_diffrn_reflns_av_unetI/netI 0.0695
_diffrn_reflns_Laue_measured_fraction_full 0.998
_diffrn_reflns_Laue_measured_fraction_max 0.886
_diffrn_reflns_limit_h_max 16
_diffrn_reflns_limit_h_min -15
_diffrn_reflns_limit_k_max 32
_diffrn_reflns_limit_k_min -31
_diffrn_reflns_limit_l_max 16
_diffrn_reflns_limit_l_min -17
_diffrn_reflns_number 19578
_diffrn_reflns_point_group_measured_fraction_full 0.839
_diffrn_reflns_point_group_measured_fraction_max 0.718
_diffrn_reflns_theta_full 26.000
_diffrn_reflns_theta_max 28.753
_diffrn_reflns_theta_min 3.262
_diffrn_source 'SuperNova (Mo) X-ray Source'
_exptl_absorpt_coefficient_mu 2.778
_exptl_absorpt_correction_T_max 1.00000
_exptl_absorpt_correction_T_min 0.98731
_exptl_absorpt_correction_type multi-scan
_exptl_absorpt_process_details
;
CrysAlisPro, Agilent Technologies,
Version 1.171.37.35 (release 13-08-2014 CrysAlis171 .NET)
(compiled Aug 13 2014,18:06:01)
Empirical absorption correction using spherical harmonics,
 implemented in SCALE3 ABSPACK scaling algorithm.
;
_exptl_crystal_colour 'clear light colourless'
_exptl_crystal_colour_lustre clear
_exptl_crystal_colour_modifier light
_exptl_crystal_colour_primary colourless
_exptl_crystal_density_diffrn 1.743
_exptl_crystal_description block
_exptl_crystal_F_000 2026
_exptl_crystal_size_max 0.24
_exptl_crystal_size_mid 0.2
_exptl_crystal_size_min 0.18
_refine_diff_density_max 0.992
_refine_diff_density_min -0.767
_refine_diff_density_rms 0.138
_refine_ls_abs_structure_details
;
 Flack x determined using 4761 quotients [(I+)-(I-)]/[(I+)+(I-)]
 (Parsons and Flack (2004), Acta Cryst. A60, s61).
;
_refine_ls_abs_structure_Flack 0.468(7)
_refine_ls_extinction_method none
_refine_ls_goodness_of_fit_ref 1.014
_refine_ls_hydrogen_treatment constr
_refine_ls_matrix_type full
_refine_ls_number_parameters 1078
_refine_ls_number_reflns 14507
_refine_ls_number_restraints 37
_refine_ls_restrained_S_all 1.015
_refine_ls_R_factor_all 0.0443
_refine_ls_R_factor_gt 0.0406
_refine_ls_shift/su_max 0.002
_refine_ls_shift/su_mean 0.000
_refine_ls_structure_factor_coef Fsqd
_refine_ls_weighting_details
;
 w=1/[\s^2^(Fo^2^)+(0.0336P)^2^+5.9441P]
 where P=(Fo^2^+2Fc^2^)/3
;
_refine_ls_weighting_scheme calc
_refine_ls_wR_factor_gt 0.0878
_refine_ls_wR_factor_ref 0.0908
_reflns_Friedel_coverage 0.584
_reflns_Friedel_fraction_full 0.672
_reflns_Friedel_fraction_max 0.541
_reflns_number_gt 13605
_reflns_number_total 14507
_reflns_threshold_expression 'I > 2\s(I)'
_cod_data_source_file c6ce00885b2.cif
_cod_data_source_block yanglz_0301
_cod_depositor_comments 'Adding full bibliography for 7225639--7225643.cif.'
_cod_original_cell_volume 3894.86(15)
_cod_database_code 7225640
_shelxl_version_number 2013-2
_shelx_space_group_comment
;
The symmetry employed for this shelxl refinement is uniquely defined
by the following loop, which should always be used as a source of
symmetry information in preference to the above space-group names.
They are only intended as comments.
;
_reflns_odcompleteness_completeness 99.76
_reflns_odcompleteness_iscentric 1
_reflns_odcompleteness_theta 26.32
_olex2_refinement_description
;
1. Fixed Uiso
 At 1.5 times of:
  All C(H) groups, All C(H,H) groups, All C(H,H,H) groups, All O(H,H) groups
2. Uiso/Uaniso restraints and constraints
Uanis(C78) \\sim Ueq, Uanis(C84) \\sim Ueq, Uanis(C87) \\sim Ueq, Uanis(O23)
\\sim Ueq, Uanis(C23) \\sim Ueq, Uanis(C3) \\sim Ueq: with sigma of 0.01 and
sigma for terminal atoms of 0.02
3.a Rotating group:
 O2W(H2WA,H2WB), O1W(H1WA,H1WB)
3.b Secondary CH2 refined with riding coordinates:
 C80(H80A,H80B), C86(H86A,H86B), C84(H84A,H84B), C78(H78A,H78B)
3.c Aromatic/amide H refined with riding coordinates:
 C69(H69), C45(H45), C47(H47), C50(H50), C66(H66), C26(H26), C68(H68),
 C14(H14), C31(H31), C7(H7), C29(H29), C16(H16), C64(H64), C22(H22), C62(H62),
 C41(H41), C11(H11), C23(H23), C18(H18), C60(H60), C61(H61), C12(H12), C48(H48),
  C9(H9), C43(H43), C3(H3), C24(H24), C28(H28), C17(H17), C5(H5), C42(H42),
 C4(H4), C77(H77), C83(H83), C75(H75), C73(H73), C71(H71), C72(H72), C37(H37),
 C33(H33), C35(H35), C34(H34), C56(H56), C53(H53), C54(H54), C52(H52)
3.d Idealised Me refined as rotating group:
 C79(H79A,H79B,H79C), C87(H87A,H87B,H87C), C85(H85A,H85B,H85C), C81(H81A,H81B,
 H81C)
;
_olex2_submission_special_instructions 'No special instructions were received'

loop_
_space_group_symop_operation_xyz
'x, y, z'
'-x, y+1/2, -z'

loop_
_atom_site_label
_atom_site_type_symbol
_atom_site_fract_x
_atom_site_fract_y
_atom_site_fract_z
_atom_site_U_iso_or_equiv
_atom_site_adp_type
_atom_site_occupancy
_atom_site_site_symmetry_order
_atom_site_calc_flag
_atom_site_refinement_flags_posn
_atom_site_refinement_flags_adp
Tb2 Tb 0.86004(3) 0.10771(2) 0.90161(3) 0.01186(10) Uani 1 1 d . .
Tb1 Tb 0.95673(3) 0.10020(2) 1.21460(3) 0.00995(9) Uani 1 1 d . .
Tb3 Tb 0.90220(3) 0.05598(2) 0.61185(3) 0.01221(10) Uani 1 1 d . .
O9 O 1.0420(5) 0.0632(3) 0.9321(5) 0.0188(15) Uani 1 1 d . .
O2 O 0.9134(6) 0.1410(3) 0.5303(5) 0.0219(16) Uani 1 1 d . .
C69 C 1.2364(7) 0.1368(4) 1.2159(7) 0.0144(19) Uani 1 1 d . .
H69 H 1.2028 0.1426 1.1489 0.022 Uiso 1 1 calc R .
O5 O 0.8223(6) 0.0313(3) 0.9839(6) 0.0229(16) Uani 1 1 d . .
O10 O 1.0531(5) 0.0621(3) 1.1001(5) 0.0168(14) Uani 1 1 d . .
O3W O 0.8893(6) 0.0293(3) 0.7862(5) 0.0159(14) Uani 1 1 d . .
O17 O 1.0748(5) 0.1032(4) 0.6919(6) 0.0304(17) Uani 1 1 d . .
C59 C 1.6026(8) 0.1431(4) 1.0976(8) 0.021(2) Uani 1 1 d . .
C20 C 0.8035(8) 0.0090(4) 1.0637(7) 0.0132(19) Uani 1 1 d . .
O3 O 0.9882(6) 0.1678(3) 0.9875(5) 0.0181(15) Uani 1 1 d . .
C45 C 1.2645(7) 0.0147(4) 1.1281(7) 0.017(2) Uani 1 1 d . .
H45 H 1.2294 0.0212 1.1841 0.025 Uiso 1 1 calc R .
C21 C 0.7343(8) -0.0420(4) 1.0479(7) 0.016(2) Uani 1 1 d . .
C47 C 1.5524(8) -0.0011(4) 1.2725(8) 0.023(2) Uani 1 1 d . .
H47 H 1.5913 0.0078 1.2201 0.035 Uiso 1 1 calc R .
C46 C 1.4363(8) -0.0122(4) 1.2494(8) 0.019(2) Uani 1 1 d . .
C19 C 1.0029(8) 0.1989(4) 1.0619(8) 0.016(2) Uani 1 1 d . .
C50 C 1.3813(8) -0.0251(4) 1.3295(8) 0.018(2) Uani 1 1 d . .
H50 H 1.3046 -0.0332 1.3166 0.027 Uiso 1 1 calc R .
C65 C 1.3529(7) 0.1408(4) 1.2390(7) 0.0126(19) Uani 1 1 d . .
C82 C 1.0403(8) 0.1355(4) 0.7510(8) 0.021(2) Uani 1 1 d . .
C66 C 1.3989(8) 0.1344(4) 1.3417(8) 0.019(2) Uani 1 1 d . .
H66 H 1.4767 0.1372 1.3617 0.029 Uiso 1 1 calc R .
O4 O 0.9973(6) 0.1845(3) 1.1525(5) 0.0172(14) Uani 1 1 d . .
O6 O 0.8395(6) 0.0248(3) 1.1529(5) 0.0187(15) Uani 1 1 d . .
N4 N 1.1691(6) 0.1253(3) 1.2833(6) 0.0171(17) Uani 1 1 d . .
C67 C 1.3316(7) 0.1240(4) 1.4140(7) 0.0114(18) Uani 1 1 d . .
C39 C 1.0911(7) 0.0518(4) 1.0205(7) 0.0167(19) Uani 1 1 d . .
O18 O 0.9367(6) 0.1367(3) 0.7605(5) 0.0234(16) Uani 1 1 d . .
C26 C 0.7390(8) -0.0794(4) 1.1276(8) 0.019(2) Uani 1 1 d . .
H26 H 0.7763 -0.0704 1.1921 0.028 Uiso 1 1 calc R .
O19 O 0.7691(6) 0.1965(3) 0.8582(6) 0.0275(18) Uani 1 1 d . .
N1 N 0.9160(8) 0.4263(3) 0.7103(7) 0.028(2) Uani 1 1 d . .
C2 C 0.9601(9) 0.2222(4) 0.4548(8) 0.019(2) Uani 1 1 d . .
C15 C 1.0310(8) 0.2572(4) 1.0452(7) 0.0147(19) Uani 1 1 d . .
C68 C 1.2175(7) 0.1191(4) 1.3798(7) 0.015(2) Uani 1 1 d . .
H68 H 1.1711 0.1109 1.4271 0.023 Uiso 1 1 calc R .
N3 N 1.6093(7) -0.0030(4) 1.3678(7) 0.0223(19) Uani 1 1 d . .
C8 C 0.9609(9) 0.3409(4) 0.6387(8) 0.022(2) Uani 1 1 d . .
C14 C 1.0028(8) 0.2775(4) 0.9465(7) 0.017(2) Uani 1 1 d . .
H14 H 0.9733 0.2540 0.8942 0.025 Uiso 1 1 calc R .
C31 C 0.6971(8) -0.1583(4) 1.2913(8) 0.020(2) Uani 1 1 d . .
H31 H 0.6785 -0.1232 1.3078 0.031 Uiso 1 1 calc R .
C27 C 0.7032(8) -0.1718(4) 1.1911(9) 0.021(2) Uani 1 1 d . .
C40 C 1.2057(8) 0.0258(4) 1.0322(8) 0.018(2) Uani 1 1 d . .
C63 C 1.4221(8) 0.1478(4) 1.1563(8) 0.020(2) Uani 1 1 d . .
C7 C 0.9520(9) 0.2520(4) 0.5425(8) 0.020(2) Uani 1 1 d . .
H7 H 0.9359 0.2341 0.5998 0.030 Uiso 1 1 calc R .
C29 C 0.7460(10) -0.2497(4) 1.3362(10) 0.028(3) Uani 1 1 d . .
H29 H 0.7609 -0.2762 1.3861 0.043 Uiso 1 1 calc R .
C16 C 1.0790(10) 0.2908(4) 1.1233(8) 0.027(2) Uani 1 1 d . .
H16 H 1.1010 0.2770 1.1884 0.040 Uiso 1 1 calc R .
C64 C 1.5389(8) 0.1390(4) 1.1740(8) 0.019(2) Uani 1 1 d . .
H64 H 1.5744 0.1301 1.2392 0.028 Uiso 1 1 calc R .
C10 C 0.9850(8) 0.3520(4) 0.8207(8) 0.018(2) Uani 1 1 d . .
N2 N 0.7519(9) -0.2639(4) 1.2405(8) 0.036(2) Uani 1 1 d . .
C22 C 0.6730(9) -0.0547(5) 0.9526(8) 0.024(2) Uani 1 1 d . .
H22 H 0.6675 -0.0294 0.9001 0.035 Uiso 1 1 calc R .
C49 C 1.4377(8) -0.0263(4) 1.4285(8) 0.017(2) Uani 1 1 d . .
C13 C 1.0176(9) 0.3310(4) 0.9252(8) 0.021(2) Uani 1 1 d . .
C1 C 0.9405(8) 0.1623(4) 0.4525(8) 0.017(2) Uani 1 1 d . .
C62 C 1.3718(8) 0.1618(5) 1.0570(8) 0.029(3) Uani 1 1 d . .
H62 H 1.2948 0.1692 1.0432 0.044 Uiso 1 1 calc R .
C41 C 1.2569(9) 0.0146(5) 0.9477(8) 0.029(3) Uani 1 1 d . .
H41 H 1.2190 0.0215 0.8825 0.043 Uiso 1 1 calc R .
C11 C 0.9460(9) 0.4053(4) 0.8036(8) 0.023(2) Uani 1 1 d . .
H11 H 0.9406 0.4272 0.8594 0.034 Uiso 1 1 calc R .
C6 C 0.9677(9) 0.3086(4) 0.5455(8) 0.021(2) Uani 1 1 d . .
C25 C 0.6869(9) -0.1307(4) 1.1098(8) 0.024(2) Uani 1 1 d . .
C23 C 0.6208(9) -0.1045(5) 0.9361(8) 0.028(3) Uani 1 1 d . U
H23 H 0.5791 -0.1124 0.8729 0.042 Uiso 1 1 calc R .
C18 C 1.0627(9) 0.3651(4) 1.0056(8) 0.024(2) Uani 1 1 d . .
H18 H 1.0717 0.4019 0.9929 0.037 Uiso 1 1 calc R .
C60 C 1.5515(8) 0.1553(5) 0.9992(8) 0.025(2) Uani 1 1 d . .
H60 H 1.5941 0.1570 0.9471 0.038 Uiso 1 1 calc R .
C44 C 1.3744(9) -0.0057(4) 1.1441(8) 0.021(2) Uani 1 1 d . .
C61 C 1.4352(8) 0.1650(5) 0.9794(9) 0.028(3) Uani 1 1 d . .
H61 H 1.4003 0.1735 0.9139 0.042 Uiso 1 1 calc R .
C12 C 0.9240(10) 0.3943(4) 0.6301(9) 0.028(3) Uani 1 1 d . .
H12 H 0.9036 0.4089 0.5655 0.042 Uiso 1 1 calc R .
C30 C 0.7189(9) -0.1976(4) 1.3663(8) 0.026(2) Uani 1 1 d . .
C48 C 1.5540(8) -0.0153(4) 1.4424(8) 0.024(2) Uani 1 1 d . .
H48 H 1.5944 -0.0168 1.5080 0.036 Uiso 1 1 calc R .
C9 C 0.9920(8) 0.3203(4) 0.7367(8) 0.019(2) Uani 1 1 d . .
H9 H 1.0178 0.2848 0.7456 0.029 Uiso 1 1 calc R .
C43 C 1.4236(9) -0.0171(5) 1.0587(8) 0.029(3) Uani 1 1 d . .
H43 H 1.4960 -0.0317 1.0667 0.043 Uiso 1 1 calc R .
C3 C 0.9840(11) 0.2496(5) 0.3692(9) 0.035(3) Uani 1 1 d . U
H3 H 0.9918 0.2301 0.3110 0.052 Uiso 1 1 calc R .
C24 C 0.6299(9) -0.1424(5) 1.0122(9) 0.028(3) Uani 1 1 d . .
H24 H 0.5976 -0.1766 0.9988 0.043 Uiso 1 1 calc R .
C28 C 0.7286(10) -0.2254(4) 1.1710(9) 0.029(3) Uani 1 1 d . .
H28 H 0.7294 -0.2349 1.1038 0.044 Uiso 1 1 calc R .
C17 C 1.0941(11) 0.3458(5) 1.1033(9) 0.034(3) Uani 1 1 d . .
H17 H 1.1251 0.3692 1.1552 0.051 Uiso 1 1 calc R .
C5 C 0.9891(11) 0.3347(5) 0.4581(8) 0.032(3) Uani 1 1 d . .
H5 H 0.9987 0.3722 0.4586 0.048 Uiso 1 1 calc R .
C42 C 1.3655(10) -0.0071(5) 0.9626(9) 0.035(3) Uani 1 1 d . .
H42 H 1.3997 -0.0149 0.9066 0.052 Uiso 1 1 calc R .
C4 C 0.9962(14) 0.3058(4) 0.3707(9) 0.050(4) Uani 1 1 d . .
H4 H 1.0093 0.3239 0.3127 0.075 Uiso 1 1 calc R .
N5 N 0.6606(12) 0.2507(6) 0.7454(12) 0.073(5) Uani 1 1 d . .
C77 C 0.7389(11) 0.2123(5) 0.7721(11) 0.040(3) Uani 1 1 d . .
H77 H 0.7724 0.1966 0.7210 0.060 Uiso 1 1 calc R .
N6 N 1.3369(16) -0.2225(9) 1.7964(15) 0.103(6) Uani 1 1 d . .
O23 O 1.5283(15) -0.2206(8) 1.8074(16) 0.137(7) Uani 1 1 d . U
C80 C 0.6049(16) 0.2767(8) 0.8232(19) 0.090(8) Uani 1 1 d . .
H80A H 0.5286 0.2870 0.7934 0.135 Uiso 1 1 calc R .
H80B H 0.6001 0.2510 0.8773 0.135 Uiso 1 1 calc R .
C83 C 1.4423(18) -0.2234(8) 1.851(2) 0.092(7) Uani 1 1 d . .
H83 H 1.4518 -0.2262 1.9215 0.139 Uiso 1 1 calc R .
C86 C 1.243(2) -0.2233(10) 1.853(3) 0.131(11) Uani 1 1 d . .
H86A H 1.2672 -0.2389 1.9195 0.196 Uiso 1 1 calc R .
H86B H 1.1823 -0.2457 1.8175 0.196 Uiso 1 1 calc R .
C79 C 0.6223(19) 0.3123(8) 0.5977(18) 0.108(8) Uani 1 1 d . .
H79A H 0.6168 0.3114 0.5252 0.161 Uiso 1 1 calc GR .
H79B H 0.6948 0.3264 0.6275 0.161 Uiso 1 1 calc GR .
H79C H 0.5640 0.3353 0.6156 0.161 Uiso 1 1 calc GR .
C84 C 1.317(2) -0.2152(10) 1.686(2) 0.115(8) Uani 1 1 d . U
H84A H 1.3712 -0.1895 1.6674 0.172 Uiso 1 1 calc R .
H84B H 1.2420 -0.2003 1.6648 0.172 Uiso 1 1 calc R .
C87 C 1.199(2) -0.1643(9) 1.864(2) 0.125(9) Uani 1 1 d . U
H87A H 1.1796 -0.1482 1.7977 0.188 Uiso 1 1 calc GR .
H87B H 1.2570 -0.1431 1.9038 0.188 Uiso 1 1 calc GR .
H87C H 1.1335 -0.1652 1.8964 0.188 Uiso 1 1 calc GR .
C85 C 1.327(2) -0.2706(12) 1.629(2) 0.143(11) Uani 1 1 d . .
H85A H 1.3287 -0.2636 1.5588 0.214 Uiso 1 1 calc GR .
H85B H 1.2639 -0.2933 1.6358 0.214 Uiso 1 1 calc GR .
H85C H 1.3959 -0.2886 1.6588 0.214 Uiso 1 1 calc GR .
C78 C 0.6093(19) 0.2586(8) 0.6347(18) 0.098(7) Uani 1 1 d . U
H78A H 0.6442 0.2331 0.5938 0.146 Uiso 1 1 calc R .
H78B H 0.5295 0.2500 0.6261 0.146 Uiso 1 1 calc R .
C81 C 0.667(2) 0.3248(11) 0.865(2) 0.128(10) Uani 1 1 d . .
H81A H 0.6937 0.3442 0.8114 0.192 Uiso 1 1 calc GR .
H81B H 0.7296 0.3139 0.9149 0.192 Uiso 1 1 calc GR .
H81C H 0.6175 0.3478 0.8959 0.192 Uiso 1 1 calc GR .
O15 O 1.6930(5) 0.0917(3) 1.7911(5) 0.0225(16) Uani 1 1 d . .
O16 O 1.7224(5) 0.0844(3) 1.6306(5) 0.0217(16) Uani 1 1 d . .
C75 C 1.4939(7) 0.1061(4) 1.5588(6) 0.0141(17) Uani 1 1 d . .
H75 H 1.5433 0.1053 1.5120 0.021 Uiso 1 1 calc R .
C74 C 1.5361(7) 0.0982(4) 1.6608(7) 0.0149(18) Uani 1 1 d . .
C73 C 1.4612(8) 0.0970(4) 1.7296(7) 0.020(2) Uani 1 1 d . .
H73 H 1.4884 0.0910 1.7979 0.030 Uiso 1 1 calc R .
C71 C 1.3064(7) 0.1141(4) 1.5969(7) 0.015(2) Uani 1 1 d . .
H71 H 1.2296 0.1201 1.5765 0.023 Uiso 1 1 calc R .
C70 C 1.3783(7) 0.1152(4) 1.5245(7) 0.0144(19) Uani 1 1 d . .
C72 C 1.3473(7) 0.1045(5) 1.6979(7) 0.023(2) Uani 1 1 d . .
H72 H 1.2979 0.1031 1.7447 0.034 Uiso 1 1 calc R .
C76 C 1.6599(8) 0.0907(4) 1.6963(7) 0.019(2) Uani 1 1 d . .
O2W O 0.8104(6) 0.0461(3) 0.4385(5) 0.0231(16) Uani 1 1 d . .
H2WA H 0.8584 0.0348 0.4015 0.035 Uiso 1 1 d GR .
H2WB H 0.7832 0.0769 0.4150 0.035 Uiso 1 1 d GR .
O1 O 0.9506(6) 0.1355(3) 0.3733(5) 0.0159(14) Uani 1 1 d . .
O8 O 0.8097(6) -0.0295(3) 1.5929(5) 0.0221(16) Uani 1 1 d . .
O7 O 0.7651(7) -0.0529(3) 1.7438(6) 0.0313(19) Uani 1 1 d . .
C38 C 0.7739(8) -0.0632(4) 1.6510(8) 0.018(2) Uani 1 1 d . .
C37 C 0.7413(8) -0.1316(4) 1.5114(8) 0.020(2) Uani 1 1 d . .
H37 H 0.7646 -0.1056 1.4688 0.030 Uiso 1 1 calc R .
C33 C 0.6780(11) -0.2225(4) 1.5394(10) 0.035(3) Uani 1 1 d . .
H33 H 0.6603 -0.2576 1.5162 0.053 Uiso 1 1 calc R .
C36 C 0.7359(9) -0.1179(4) 1.6110(9) 0.023(2) Uani 1 1 d . .
C32 C 0.7125(9) -0.1839(4) 1.4728(8) 0.023(2) Uani 1 1 d . .
C35 C 0.6984(9) -0.1565(4) 1.6750(8) 0.026(2) Uani 1 1 d . .
H35 H 0.6925 -0.1473 1.7415 0.039 Uiso 1 1 calc R .
C34 C 0.6699(11) -0.2090(4) 1.6391(10) 0.038(3) Uani 1 1 d . .
H34 H 0.6456 -0.2347 1.6817 0.056 Uiso 1 1 calc R .
O1W O 1.0324(6) 0.0308(3) 1.3234(5) 0.0206(15) Uani 1 1 d . .
H1WA H 1.0189 -0.0001 1.2939 0.031 Uiso 1 1 d GR .
H1WB H 1.0024 0.0313 1.3777 0.031 Uiso 1 1 d GR .
O12 O 1.0544(6) 0.0266(3) 1.5261(5) 0.0183(14) Uani 1 1 d . .
O11 O 1.0519(6) -0.0108(3) 1.6748(6) 0.0244(17) Uani 1 1 d . .
C57 C 1.1001(8) -0.0030(4) 1.6003(7) 0.016(2) Uani 1 1 d . .
C51 C 1.3793(8) -0.0382(4) 1.5158(7) 0.017(2) Uani 1 1 d . .
C55 C 1.2159(8) -0.0263(4) 1.5988(7) 0.017(2) Uani 1 1 d . .
C56 C 1.2714(8) -0.0167(4) 1.5188(8) 0.016(2) Uani 1 1 d . .
H56 H 1.2368 0.0046 1.4650 0.024 Uiso 1 1 calc R .
C53 C 1.3750(10) -0.0778(6) 1.6798(9) 0.040(3) Uani 1 1 d . .
H53 H 1.4098 -0.0986 1.7342 0.060 Uiso 1 1 calc R .
C54 C 1.2677(9) -0.0573(5) 1.6814(9) 0.029(3) Uani 1 1 d . .
H54 H 1.2308 -0.0641 1.7362 0.044 Uiso 1 1 calc R .
C52 C 1.4315(9) -0.0681(5) 1.5992(10) 0.035(3) Uani 1 1 d . .
H52 H 1.5043 -0.0814 1.6007 0.053 Uiso 1 1 calc R .
O14 O 1.7873(6) 0.1321(3) 1.0523(6) 0.0227(16) Uani 1 1 d . .
O13 O 1.7710(6) 0.1307(3) 1.2135(6) 0.0278(18) Uani 1 1 d . .
C58 C 1.7272(8) 0.1349(4) 1.1225(8) 0.018(2) Uani 1 1 d . .

loop_
_atom_site_aniso_label
_atom_site_aniso_U_11
_atom_site_aniso_U_22
_atom_site_aniso_U_33
_atom_site_aniso_U_23
_atom_site_aniso_U_13
_atom_site_aniso_U_12
Tb2 0.00949(18) 0.0190(2) 0.00687(18) 0.00094(18) 0.00075(15) 0.00121(19)
Tb1 0.00829(18) 0.0145(2) 0.00691(18) 0.00044(17) 0.00072(14) 0.00029(18)
Tb3 0.01005(19) 0.0168(2) 0.0100(2) 0.00020(18) 0.00232(15) -0.00021(18)
O9 0.025(3) 0.023(4) 0.007(3) 0.000(3) -0.001(3) 0.011(3)
O2 0.037(4) 0.018(4) 0.012(4) -0.006(3) 0.011(3) -0.002(3)
C69 0.010(4) 0.022(5) 0.009(4) 0.002(4) -0.002(4) 0.002(4)
O5 0.024(4) 0.026(4) 0.018(4) 0.003(3) 0.004(3) -0.006(3)
O10 0.013(3) 0.026(4) 0.011(3) -0.002(3) 0.000(2) 0.005(3)
O3W 0.020(3) 0.016(3) 0.011(3) -0.001(3) -0.001(3) -0.005(3)
O17 0.019(3) 0.040(4) 0.032(4) -0.020(4) 0.002(3) -0.003(4)
C59 0.015(5) 0.028(5) 0.020(5) 0.003(4) 0.003(4) 0.002(4)
C20 0.014(4) 0.018(5) 0.008(4) 0.002(4) 0.002(4) 0.001(4)
O3 0.022(4) 0.022(4) 0.011(3) -0.004(3) 0.005(3) -0.005(3)
C45 0.010(4) 0.026(5) 0.015(5) -0.007(4) 0.004(4) 0.004(4)
C21 0.014(5) 0.024(5) 0.010(5) -0.001(4) 0.004(4) 0.002(4)
C47 0.019(5) 0.033(6) 0.017(5) 0.002(5) 0.002(4) 0.004(5)
C46 0.015(5) 0.025(5) 0.014(5) -0.003(4) -0.002(4) 0.006(4)
C19 0.008(4) 0.020(5) 0.019(5) 0.007(4) -0.001(4) 0.006(4)
C50 0.011(4) 0.019(5) 0.022(5) -0.005(4) 0.000(4) 0.002(4)
C65 0.008(4) 0.014(4) 0.017(5) 0.002(4) 0.005(4) 0.003(3)
C82 0.017(5) 0.027(5) 0.019(5) -0.006(4) 0.002(4) -0.007(4)
C66 0.012(4) 0.031(6) 0.014(5) 0.004(4) 0.001(4) 0.004(4)
O4 0.023(4) 0.019(3) 0.009(3) 0.008(3) 0.002(3) -0.003(3)
O6 0.017(3) 0.025(4) 0.014(4) -0.002(3) 0.003(3) -0.009(3)
N4 0.012(4) 0.029(5) 0.013(4) 0.001(3) 0.006(3) -0.001(3)
C67 0.010(4) 0.015(4) 0.009(4) -0.003(3) 0.003(3) 0.000(3)
C39 0.013(4) 0.023(5) 0.016(4) -0.001(4) 0.007(4) 0.003(4)
O18 0.017(3) 0.037(4) 0.017(4) 0.010(3) 0.005(3) 0.000(3)
C26 0.020(5) 0.020(5) 0.016(5) -0.001(4) 0.004(4) 0.001(4)
O19 0.021(4) 0.028(4) 0.030(5) 0.008(4) -0.005(3) 0.008(3)
N1 0.045(6) 0.018(4) 0.019(5) -0.001(4) 0.002(4) 0.006(4)
C2 0.026(5) 0.014(5) 0.016(5) 0.002(4) 0.003(4) 0.002(4)
C15 0.015(4) 0.015(5) 0.015(5) 0.003(4) 0.004(4) -0.004(4)
C68 0.008(4) 0.027(6) 0.010(4) 0.001(4) -0.001(3) -0.006(4)
N3 0.016(4) 0.036(5) 0.015(4) 0.000(4) 0.002(4) -0.004(4)
C8 0.024(5) 0.024(5) 0.015(5) 0.000(4) -0.002(4) -0.003(5)
C14 0.022(5) 0.021(5) 0.007(4) -0.002(4) 0.002(4) 0.000(4)
C31 0.021(5) 0.012(5) 0.026(6) 0.002(4) -0.001(4) -0.002(4)
C27 0.021(5) 0.013(5) 0.031(6) -0.002(4) 0.010(5) -0.005(4)
C40 0.017(5) 0.024(5) 0.013(5) -0.006(4) 0.004(4) 0.002(4)
C63 0.019(5) 0.027(5) 0.015(5) 0.002(4) 0.003(4) -0.001(4)
C7 0.031(6) 0.019(5) 0.010(5) 0.001(4) 0.005(4) 0.001(4)
C29 0.033(6) 0.015(5) 0.034(7) 0.004(5) -0.002(5) 0.000(5)
C16 0.042(7) 0.021(5) 0.014(5) 0.004(4) -0.004(5) -0.011(5)
C64 0.013(5) 0.028(6) 0.015(5) 0.002(4) 0.003(4) 0.001(4)
C10 0.025(5) 0.014(5) 0.017(5) -0.003(4) 0.010(4) -0.007(4)
N2 0.046(6) 0.029(5) 0.033(6) 0.002(5) 0.009(5) 0.000(5)
C22 0.025(5) 0.038(6) 0.008(5) -0.001(4) 0.006(4) 0.002(5)
C49 0.018(5) 0.019(5) 0.015(5) -0.001(4) 0.005(4) 0.003(4)
C13 0.027(5) 0.018(5) 0.015(5) 0.000(4) -0.001(4) -0.006(4)
C1 0.016(5) 0.015(5) 0.017(5) -0.003(4) -0.003(4) 0.002(4)
C62 0.012(5) 0.064(8) 0.010(5) 0.010(5) -0.002(4) 0.004(5)
C41 0.020(5) 0.054(7) 0.010(5) 0.003(5) 0.000(4) 0.006(5)
C11 0.039(6) 0.021(5) 0.010(5) 0.002(4) 0.009(5) 0.007(5)
C6 0.025(5) 0.018(5) 0.020(5) -0.002(4) 0.004(4) -0.001(4)
C25 0.024(5) 0.027(6) 0.020(5) -0.002(4) 0.005(4) -0.004(5)
C23 0.027(5) 0.040(6) 0.015(5) -0.014(5) -0.001(4) -0.016(5)
C18 0.037(6) 0.018(5) 0.019(5) -0.001(4) 0.007(5) -0.011(5)
C60 0.020(5) 0.041(6) 0.016(5) 0.009(5) 0.008(4) 0.009(5)
C44 0.025(5) 0.024(5) 0.014(5) -0.004(4) 0.004(4) 0.007(4)
C61 0.015(5) 0.052(7) 0.018(5) 0.008(5) 0.004(4) 0.008(5)
C12 0.045(7) 0.013(5) 0.024(6) 0.006(4) 0.002(5) 0.005(5)
C30 0.034(6) 0.020(5) 0.020(6) 0.001(4) -0.003(5) -0.002(5)
C48 0.016(5) 0.035(6) 0.020(5) 0.011(5) -0.001(4) 0.012(5)
C9 0.024(5) 0.018(5) 0.014(5) 0.000(4) -0.001(4) 0.004(4)
C43 0.021(5) 0.044(7) 0.021(6) 0.000(5) 0.001(5) 0.018(5)
C3 0.062(7) 0.027(5) 0.018(5) -0.005(4) 0.016(5) -0.010(5)
C24 0.029(6) 0.027(6) 0.028(6) 0.002(5) 0.001(5) -0.010(5)
C28 0.042(7) 0.027(6) 0.023(6) -0.008(5) 0.016(5) -0.007(5)
C17 0.051(8) 0.026(6) 0.023(6) -0.010(5) -0.001(6) -0.014(6)
C5 0.056(8) 0.023(6) 0.018(6) 0.003(5) 0.004(6) -0.011(6)
C42 0.030(6) 0.062(8) 0.014(5) -0.001(6) 0.008(5) 0.016(6)
C4 0.119(13) 0.017(6) 0.018(6) 0.002(5) 0.025(8) -0.014(7)
N5 0.066(9) 0.079(10) 0.077(11) 0.046(9) 0.019(8) 0.044(8)
C77 0.044(8) 0.037(7) 0.042(8) 0.010(6) 0.014(7) 0.015(6)
N6 0.081(13) 0.159(18) 0.067(12) 0.019(12) 0.005(10) 0.003(12)
O23 0.121(13) 0.158(14) 0.141(15) -0.035(12) 0.044(12) -0.034(11)
C80 0.061(12) 0.082(14) 0.14(2) 0.055(14) 0.050(13) 0.039(11)
C83 0.066(13) 0.102(16) 0.106(19) 0.003(14) 0.005(13) -0.022(12)
C86 0.097(18) 0.12(2) 0.19(3) -0.01(2) 0.08(2) -0.008(16)
C79 0.121(19) 0.097(16) 0.103(19) 0.055(15) 0.014(16) -0.015(14)
C84 0.130(13) 0.111(12) 0.103(13) 0.000(10) 0.019(11) 0.000(10)
C87 0.140(18) 0.090(14) 0.15(2) -0.013(15) 0.044(16) 0.000(14)
C85 0.13(2) 0.17(3) 0.13(3) -0.03(2) 0.02(2) 0.03(2)
C78 0.107(11) 0.090(10) 0.090(11) 0.038(9) -0.002(9) 0.003(9)
C81 0.12(2) 0.13(2) 0.15(3) 0.02(2) 0.06(2) 0.034(18)
O15 0.016(3) 0.040(5) 0.011(3) -0.005(3) -0.001(3) 0.002(3)
O16 0.015(3) 0.040(4) 0.010(3) -0.002(3) 0.002(3) 0.004(3)
C75 0.012(4) 0.020(5) 0.012(4) -0.001(4) 0.005(3) 0.002(4)
C74 0.009(4) 0.022(5) 0.013(4) -0.003(4) -0.002(3) 0.006(4)
C73 0.023(5) 0.026(5) 0.011(4) 0.008(4) 0.000(4) 0.000(5)
C71 0.009(4) 0.027(5) 0.010(4) 0.004(4) 0.002(3) 0.000(4)
C70 0.010(4) 0.017(5) 0.015(4) 0.000(4) -0.001(3) -0.005(4)
C72 0.016(4) 0.045(6) 0.007(4) -0.001(5) 0.002(3) 0.004(5)
C76 0.017(4) 0.020(5) 0.017(5) -0.005(4) -0.004(4) -0.002(4)
O2W 0.022(4) 0.028(4) 0.020(4) 0.003(3) 0.004(3) -0.004(3)
O1 0.021(4) 0.017(3) 0.009(3) -0.004(3) 0.003(3) 0.002(3)
O8 0.025(4) 0.024(4) 0.016(4) 0.002(3) -0.002(3) -0.011(3)
O7 0.049(5) 0.030(4) 0.017(4) -0.004(3) 0.014(4) -0.014(4)
C38 0.011(4) 0.021(5) 0.019(5) 0.003(4) -0.002(4) 0.001(4)
C37 0.027(5) 0.016(5) 0.017(5) 0.002(4) 0.005(4) -0.007(4)
C33 0.054(8) 0.018(6) 0.032(7) 0.002(5) 0.005(6) -0.005(5)
C36 0.021(5) 0.021(5) 0.026(6) 0.001(5) 0.005(5) -0.002(4)
C32 0.035(6) 0.016(5) 0.017(5) -0.002(4) -0.001(5) -0.006(4)
C35 0.027(6) 0.035(6) 0.015(5) 0.005(5) 0.002(5) -0.009(5)
C34 0.051(8) 0.020(6) 0.038(7) 0.009(5) -0.003(6) -0.019(5)
O1W 0.034(4) 0.017(3) 0.011(3) 0.000(3) 0.003(3) 0.004(3)
O12 0.023(4) 0.024(4) 0.008(3) 0.003(3) 0.002(3) 0.007(3)
O11 0.022(4) 0.034(4) 0.020(4) 0.010(3) 0.011(3) 0.005(3)
C57 0.014(4) 0.021(5) 0.014(5) -0.004(4) 0.005(4) 0.001(4)
C51 0.016(5) 0.024(5) 0.011(5) -0.004(4) 0.004(4) 0.008(4)
C55 0.018(5) 0.021(5) 0.011(5) 0.003(4) 0.002(4) 0.002(4)
C56 0.013(4) 0.019(5) 0.015(5) 0.000(4) -0.001(4) 0.001(4)
C53 0.024(6) 0.072(9) 0.023(6) 0.019(6) 0.002(5) 0.029(6)
C54 0.026(6) 0.042(7) 0.020(6) 0.013(5) 0.003(5) 0.008(5)
C52 0.019(5) 0.052(8) 0.035(7) 0.015(6) 0.006(5) 0.018(5)
O14 0.017(3) 0.025(4) 0.028(4) -0.003(3) 0.007(3) 0.005(3)
O13 0.009(3) 0.051(5) 0.022(4) -0.010(4) -0.001(3) 0.005(3)
C58 0.010(4) 0.019(5) 0.026(6) -0.003(4) 0.005(4) 0.002(4)

loop_
_atom_type_symbol
_atom_type_description
_atom_type_scat_dispersion_real
_atom_type_scat_dispersion_imag
_atom_type_scat_source
C C 0.0033 0.0016 'International Tables Vol C Tables 4.2.6.8 and 6.1.1.4'
H H 0.0000 0.0000 'International Tables Vol C Tables 4.2.6.8 and 6.1.1.4'
N N 0.0061 0.0033 'International Tables Vol C Tables 4.2.6.8 and 6.1.1.4'
O O 0.0106 0.0060 'International Tables Vol C Tables 4.2.6.8 and 6.1.1.4'
Tb Tb -0.1723 4.1537 'International Tables Vol C Tables 4.2.6.8 and 6.1.1.4'

loop_
_geom_angle_atom_site_label_1
_geom_angle_atom_site_label_2
_geom_angle_atom_site_label_3
_geom_angle
_geom_angle_site_symmetry_1
_geom_angle_site_symmetry_3
O9 Tb2 O3W 62.9(2) . .
O9 Tb2 O19 142.5(2) . .
O5 Tb2 O9 77.8(2) . .
O5 Tb2 O3W 73.8(2) . .
O5 Tb2 O3 117.6(2) . .
O5 Tb2 O18 141.4(3) . .
O5 Tb2 O19 137.2(3) . .
O5 Tb2 O15 87.0(3) . 1_454
O5 Tb2 O14 70.8(2) . 1_455
O3 Tb2 O9 72.3(2) . .
O3 Tb2 O3W 130.2(2) . .
O3 Tb2 O18 83.5(2) . .
O3 Tb2 O19 77.4(2) . .
O3 Tb2 O15 149.7(2) . 1_454
O3 Tb2 O14 74.1(2) . 1_455
O18 Tb2 O9 79.0(2) . .
O18 Tb2 O3W 68.2(2) . .
O18 Tb2 O19 76.0(3) . .
O18 Tb2 O14 147.7(3) . 1_455
O19 Tb2 O3W 129.2(2) . .
O15 Tb2 O9 133.9(2) 1_454 .
O15 Tb2 O3W 71.0(2) 1_454 .
O15 Tb2 O18 87.3(2) 1_454 .
O15 Tb2 O19 72.4(3) 1_454 .
O15 Tb2 O14 100.4(2) 1_454 1_455
O14 Tb2 O9 114.5(2) 1_455 .
O14 Tb2 O3W 143.9(2) 1_455 .
O14 Tb2 O19 76.6(3) 1_455 .
O10 Tb1 O4 88.2(2) . .
O10 Tb1 O6 77.5(2) . .
O10 Tb1 N4 76.1(2) . .
O10 Tb1 O1 150.9(2) . 1_556
O10 Tb1 O1W 85.9(2) . .
O10 Tb1 O14 88.8(2) . 1_455
O10 Tb1 O13 135.8(2) . 1_455
O10 Tb1 C58 112.5(3) . 1_455
O4 Tb1 O6 135.9(2) . .
O4 Tb1 N4 70.5(2) . .
O4 Tb1 O1W 142.9(2) . .
O4 Tb1 O14 69.2(2) . 1_455
O4 Tb1 O13 88.1(3) . 1_455
O4 Tb1 C58 80.1(3) . 1_455
O6 Tb1 N4 141.4(2) . .
O6 Tb1 O14 69.1(2) . 1_455
O6 Tb1 C58 68.0(3) . 1_455
N4 Tb1 O14 137.2(2) . 1_455
N4 Tb1 C58 149.3(3) . 1_455
O1 Tb1 O4 91.9(2) 1_556 .
O1 Tb1 O6 120.2(2) 1_556 .
O1 Tb1 N4 76.5(2) 1_556 .
O1 Tb1 O1W 76.7(2) 1_556 .
O1 Tb1 O14 118.2(2) 1_556 1_455
O1 Tb1 O13 73.3(2) 1_556 1_455
O1 Tb1 C58 96.1(3) 1_556 1_455
O1W Tb1 O6 78.1(2) . .
O1W Tb1 N4 72.4(2) . .
O1W Tb1 O14 147.1(2) . 1_455
O1W Tb1 O13 120.7(3) . 1_455
O1W Tb1 C58 135.6(3) . 1_455
O14 Tb1 C58 25.4(2) 1_455 1_455
O13 Tb1 O6 75.0(2) 1_455 .
O13 Tb1 N4 142.2(3) 1_455 .
O13 Tb1 O14 49.1(2) 1_455 1_455
O13 Tb1 C58 23.9(3) 1_455 1_455
O2 Tb3 O3W 133.6(2) . .
O2 Tb3 O17 71.1(3) . .
O2 Tb3 C82 69.0(3) . .
O2 Tb3 O18 71.7(2) . .
O2 Tb3 O2W 72.5(2) . .
O2 Tb3 O12 86.7(2) . 1_554
O2 Tb3 O11 130.4(2) . 1_554
O2 Tb3 C57 108.6(3) . 1_554
O3W Tb3 O17 83.9(2) . .
O3W Tb3 C82 72.6(3) . .
O3W Tb3 O18 62.5(2) . .
O3W Tb3 O11 69.8(2) . 1_554
O3W Tb3 C57 95.7(3) . 1_554
O17 Tb3 C82 23.7(2) . .
O17 Tb3 O18 48.6(2) . .
O17 Tb3 O11 69.7(3) . 1_554
O17 Tb3 C57 67.0(3) . 1_554
O18 Tb3 C82 25.0(2) . .
O18 Tb3 C57 112.3(2) . 1_554
O16 Tb3 O2 84.7(2) 1_454 .
O16 Tb3 O3W 76.9(2) 1_454 .
O16 Tb3 O17 122.8(2) 1_454 .
O16 Tb3 C82 99.5(3) 1_454 .
O16 Tb3 O18 75.0(2) 1_454 .
O16 Tb3 O2W 81.2(2) 1_454 .
O16 Tb3 O8 81.5(2) 1_454 1_554
O16 Tb3 O12 158.2(2) 1_454 1_554
O16 Tb3 O11 143.0(2) 1_454 1_554
O16 Tb3 C57 166.2(3) 1_454 1_554
O2W Tb3 O3W 142.9(2) . .
O2W Tb3 O17 133.2(2) . .
O2W Tb3 C82 141.3(3) . .
O2W Tb3 O18 138.4(2) . .
O2W Tb3 O12 77.1(2) . 1_554
O2W Tb3 O11 116.8(3) . 1_554
O2W Tb3 C57 98.8(3) . 1_554
O8 Tb3 O2 142.5(2) 1_554 .
O8 Tb3 O3W 76.3(2) 1_554 .
O8 Tb3 O17 144.2(3) 1_554 .
O8 Tb3 C82 147.7(3) 1_554 .
O8 Tb3 O18 136.0(2) 1_554 .
O8 Tb3 O2W 71.1(2) 1_554 .
O8 Tb3 O12 93.5(2) 1_554 1_554
O8 Tb3 O11 75.4(2) 1_554 1_554
O8 Tb3 C57 85.5(3) 1_554 1_554
O12 Tb3 O3W 122.7(2) 1_554 .
O12 Tb3 O17 72.5(2) 1_554 .
O12 Tb3 C82 96.0(3) 1_554 .
O12 Tb3 O18 120.9(2) 1_554 .
O12 Tb3 O11 53.2(2) 1_554 1_554
O12 Tb3 C57 27.0(2) 1_554 1_554
O11 Tb3 C82 85.8(3) 1_554 .
O11 Tb3 O18 102.5(2) 1_554 .
O11 Tb3 C57 26.3(2) 1_554 1_554
C57 Tb3 C82 89.1(3) 1_554 .
C39 O9 Tb2 121.9(6) . .
C1 O2 Tb3 142.3(6) . .
C65 C69 H69 117.8 . .
N4 C69 H69 117.8 . .
N4 C69 C65 124.4(9) . .
C20 O5 Tb2 149.0(7) . .
C39 O10 Tb1 163.0(7) . .
Tb3 O3W Tb2 114.3(2) . .
C82 O17 Tb3 103.5(6) . .
C64 C59 C60 120.3(9) . .
C64 C59 C58 118.9(9) . .
C60 C59 C58 120.8(9) . .
O5 C20 C21 114.8(8) . .
O5 C20 O6 126.0(9) . .
O6 C20 C21 119.2(8) . .
C19 O3 Tb2 142.1(6) . .
C40 C45 H45 118.7 . .
C40 C45 C44 122.6(9) . .
C44 C45 H45 118.7 . .
C26 C21 C20 119.3(9) . .
C22 C21 C20 120.8(9) . .
C22 C21 C26 119.7(9) . .
C46 C47 H47 118.9 . .
N3 C47 H47 118.9 . .
N3 C47 C46 122.3(10) . .
C47 C46 C44 120.8(9) . .
C50 C46 C47 117.2(9) . .
C50 C46 C44 121.9(9) . .
O3 C19 O4 124.6(9) . .
O3 C19 C15 118.4(9) . .
O4 C19 C15 117.1(9) . .
C46 C50 H50 119.2 . .
C49 C50 C46 121.6(9) . .
C49 C50 H50 119.2 . .
C69 C65 C66 115.6(9) . .
C69 C65 C63 120.3(8) . .
C66 C65 C63 123.9(8) . .
O17 C82 Tb3 52.8(5) . .
O17 C82 O18 120.8(9) . .
O18 C82 Tb3 68.1(6) . .
C65 C66 H66 119.2 . .
C67 C66 C65 121.5(9) . .
C67 C66 H66 119.2 . .
C19 O4 Tb1 129.5(6) . .
C20 O6 Tb1 131.1(6) . .
C69 N4 Tb1 118.2(6) . .
C68 N4 Tb1 123.6(6) . .
C68 N4 C69 117.4(8) . .
C66 C67 C70 123.0(8) . .
C68 C67 C66 116.7(8) . .
C68 C67 C70 120.2(8) . .
O9 C39 C40 118.0(8) . .
O10 C39 O9 124.9(8) . .
O10 C39 C40 117.0(8) . .
Tb2 O18 Tb3 108.9(3) . .
C82 O18 Tb2 126.5(7) . .
C82 O18 Tb3 87.0(6) . .
C21 C26 H26 120.1 . .
C21 C26 C25 119.8(10) . .
C25 C26 H26 120.1 . .
C77 O19 Tb2 123.9(8) . .
C11 N1 C12 118.2(9) . .
C7 C2 C1 120.2(9) . .
C3 C2 C7 119.0(9) . .
C3 C2 C1 120.8(9) . .
C14 C15 C19 117.1(9) . .
C16 C15 C19 122.5(9) . .
C16 C15 C14 120.4(9) . .
N4 C68 C67 124.3(9) . .
N4 C68 H68 117.9 . .
C67 C68 H68 117.9 . .
C48 N3 C47 118.9(9) . .
C12 C8 C6 119.9(10) . .
C12 C8 C9 116.9(10) . .
C9 C8 C6 123.2(9) . .
C15 C14 H14 119.3 . .
C13 C14 C15 121.3(9) . .
C13 C14 H14 119.3 . .
C27 C31 H31 120.1 . .
C30 C31 H31 120.1 . .
C30 C31 C27 119.7(10) . .
C31 C27 C25 121.7(9) . .
C31 C27 C28 117.3(10) . .
C28 C27 C25 121.1(10) . .
C45 C40 C39 119.9(8) . .
C45 C40 C41 118.9(9) . .
C41 C40 C39 121.1(9) . .
C64 C63 C65 121.2(9) . .
C64 C63 C62 117.4(9) . .
C62 C63 C65 121.3(9) . .
C2 C7 H7 119.5 . .
C2 C7 C6 121.0(9) . .
C6 C7 H7 119.5 . .
N2 C29 H29 117.7 . .
N2 C29 C30 124.5(11) . .
C30 C29 H29 117.7 . .
C15 C16 H16 120.4 . .
C15 C16 C17 119.1(10) . .
C17 C16 H16 120.4 . .
C59 C64 C63 121.7(9) . .
C59 C64 H64 119.1 . .
C63 C64 H64 119.1 . .
C11 C10 C13 120.7(9) . .
C9 C10 C13 122.0(9) . .
C9 C10 C11 117.4(9) . .
C28 N2 C29 116.3(10) . .
C21 C22 H22 120.0 . .
C23 C22 C21 120.1(10) . .
C23 C22 H22 120.0 . .
C50 C49 C48 116.3(9) . .
C50 C49 C51 122.3(9) . .
C48 C49 C51 121.4(9) . .
C14 C13 C10 120.6(9) . .
C14 C13 C18 117.8(9) . .
C18 C13 C10 121.6(9) . .
O2 C1 C2 117.2(9) . .
O2 C1 O1 123.1(9) . .
O1 C1 C2 119.7(9) . .
C63 C62 H62 119.5 . .
C61 C62 C63 121.0(9) . .
C61 C62 H62 119.5 . .
C40 C41 H41 120.5 . .
C42 C41 C40 119.0(10) . .
C42 C41 H41 120.5 . .
N1 C11 C10 122.9(10) . .
N1 C11 H11 118.6 . .
C10 C11 H11 118.6 . .
C7 C6 C8 121.8(9) . .
C5 C6 C8 119.7(9) . .
C5 C6 C7 118.5(10) . .
C26 C25 C27 119.2(10) . .
C24 C25 C26 118.5(10) . .
C24 C25 C27 122.1(10) . .
C22 C23 H23 119.7 . .
C24 C23 C22 120.6(10) . .
C24 C23 H23 119.7 . .
C13 C18 H18 119.0 . .
C17 C18 C13 122.0(10) . .
C17 C18 H18 119.0 . .
C59 C60 H60 120.4 . .
C59 C60 C61 119.2(9) . .
C61 C60 H60 120.4 . .
C45 C44 C46 119.8(9) . .
C43 C44 C45 117.6(9) . .
C43 C44 C46 122.6(9) . .
C62 C61 C60 120.3(10) . .
C62 C61 H61 119.9 . .
C60 C61 H61 119.9 . .
N1 C12 C8 123.5(10) . .
N1 C12 H12 118.2 . .
C8 C12 H12 118.2 . .
C31 C30 C29 117.2(10) . .
C31 C30 C32 120.2(10) . .
C29 C30 C32 122.6(10) . .
N3 C48 C49 123.8(9) . .
N3 C48 H48 118.1 . .
C49 C48 H48 118.1 . .
C8 C9 H9 119.5 . .
C10 C9 C8 121.1(9) . .
C10 C9 H9 119.5 . .
C44 C43 H43 119.7 . .
C42 C43 C44 120.5(10) . .
C42 C43 H43 119.7 . .
C2 C3 H3 119.9 . .
C4 C3 C2 120.2(11) . .
C4 C3 H3 119.9 . .
C25 C24 H24 119.5 . .
C23 C24 C25 121.1(10) . .
C23 C24 H24 119.5 . .
C27 C28 H28 117.6 . .
N2 C28 C27 124.9(11) . .
N2 C28 H28 117.6 . .
C16 C17 H17 120.3 . .
C18 C17 C16 119.3(10) . .
C18 C17 H17 120.3 . .
C6 C5 H5 119.5 . .
C4 C5 C6 121.0(10) . .
C4 C5 H5 119.5 . .
C41 C42 H42 119.3 . .
C43 C42 C41 121.4(10) . .
C43 C42 H42 119.3 . .
C3 C4 H4 119.9 . .
C5 C4 C3 120.2(11) . .
C5 C4 H4 119.9 . .
C77 N5 C80 120.0(15) . .
C77 N5 C78 120.3(17) . .
C80 N5 C78 118.2(15) . .
O19 C77 N5 124.5(14) . .
O19 C77 H77 117.8 . .
N5 C77 H77 117.8 . .
C83 N6 C86 117(2) . .
C83 N6 C84 122(2) . .
C86 N6 C84 121(2) . .
N5 C80 H80A 109.4 . .
N5 C80 H80B 109.4 . .
H80A C80 H80B 108.0 . .
C81 C80 N5 111.2(17) . .
C81 C80 H80A 109.4 . .
C81 C80 H80B 109.4 . .
N6 C83 H83 119.7 . .
O23 C83 N6 121(2) . .
O23 C83 H83 119.7 . .
N6 C86 H86A 109.7 . .
N6 C86 H86B 109.7 . .
N6 C86 C87 110(2) . .
H86A C86 H86B 108.2 . .
C87 C86 H86A 109.7 . .
C87 C86 H86B 109.7 . .
H79A C79 H79B 109.5 . .
H79A C79 H79C 109.5 . .
H79B C79 H79C 109.5 . .
C78 C79 H79A 109.5 . .
C78 C79 H79B 109.5 . .
C78 C79 H79C 109.5 . .
N6 C84 H84A 109.3 . .
N6 C84 H84B 109.3 . .
N6 C84 C85 111(2) . .
H84A C84 H84B 108.0 . .
C85 C84 H84A 109.3 . .
C85 C84 H84B 109.3 . .
C86 C87 H87A 109.5 . .
C86 C87 H87B 109.5 . .
C86 C87 H87C 109.5 . .
H87A C87 H87B 109.5 . .
H87A C87 H87C 109.5 . .
H87B C87 H87C 109.5 . .
C84 C85 H85A 109.5 . .
C84 C85 H85B 109.5 . .
C84 C85 H85C 109.5 . .
H85A C85 H85B 109.5 . .
H85A C85 H85C 109.5 . .
H85B C85 H85C 109.5 . .
N5 C78 H78A 108.8 . .
N5 C78 H78B 108.8 . .
C79 C78 N5 114(2) . .
C79 C78 H78A 108.8 . .
C79 C78 H78B 108.8 . .
H78A C78 H78B 107.7 . .
C80 C81 H81A 109.5 . .
C80 C81 H81B 109.5 . .
C80 C81 H81C 109.5 . .
H81A C81 H81B 109.5 . .
H81A C81 H81C 109.5 . .
H81B C81 H81C 109.5 . .
C76 O15 Tb2 137.5(6) . 1_656
C76 O16 Tb3 141.8(6) . 1_656
C74 C75 H75 119.2 . .
C74 C75 C70 121.6(8) . .
C70 C75 H75 119.2 . .
C75 C74 C76 120.8(8) . .
C73 C74 C75 118.8(8) . .
C73 C74 C76 120.4(8) . .
C74 C73 H73 119.5 . .
C72 C73 C74 120.9(8) . .
C72 C73 H73 119.5 . .
C70 C71 H71 119.3 . .
C72 C71 H71 119.3 . .
C72 C71 C70 121.3(8) . .
C75 C70 C67 122.1(8) . .
C71 C70 C67 120.5(8) . .
C71 C70 C75 117.4(8) . .
C73 C72 C71 119.9(8) . .
C73 C72 H72 120.0 . .
C71 C72 H72 120.0 . .
O15 C76 C74 116.6(8) . .
O16 C76 O15 125.3(9) . .
O16 C76 C74 118.1(8) . .
Tb3 O2W H2WA 109.9 . .
Tb3 O2W H2WB 110.3 . .
H2WA O2W H2WB 108.8 . .
C1 O1 Tb1 170.0(6) . 1_554
C38 O8 Tb3 136.0(7) . 1_556
O8 C38 O7 123.7(9) . .
O8 C38 C36 119.3(9) . .
O7 C38 C36 117.0(9) . .
C36 C37 H37 119.1 . .
C36 C37 C32 121.8(10) . .
C32 C37 H37 119.1 . .
C32 C33 H33 119.5 . .
C34 C33 H33 119.5 . .
C34 C33 C32 121.1(10) . .
C37 C36 C38 120.3(9) . .
C37 C36 C35 119.4(10) . .
C35 C36 C38 120.3(10) . .
C37 C32 C30 120.9(9) . .
C37 C32 C33 117.7(10) . .
C33 C32 C30 121.4(9) . .
C36 C35 H35 119.9 . .
C34 C35 C36 120.1(11) . .
C34 C35 H35 119.9 . .
C33 C34 C35 119.8(11) . .
C33 C34 H34 120.1 . .
C35 C34 H34 120.1 . .
Tb1 O1W H1WA 109.8 . .
Tb1 O1W H1WB 110.0 . .
H1WA O1W H1WB 108.9 . .
C57 O12 Tb3 93.7(5) . 1_556
C57 O11 Tb3 91.9(6) . 1_556
O12 C57 Tb3 59.3(5) . 1_556
O12 C57 C55 119.0(8) . .
O11 C57 Tb3 61.8(5) . 1_556
O11 C57 O12 120.7(9) . .
O11 C57 C55 120.2(9) . .
C55 C57 Tb3 170.9(7) . 1_556
C56 C51 C49 120.3(9) . .
C52 C51 C49 121.6(9) . .
C52 C51 C56 118.1(9) . .
C56 C55 C57 120.9(8) . .
C56 C55 C54 120.0(9) . .
C54 C55 C57 119.2(9) . .
C51 C56 H56 119.1 . .
C55 C56 C51 121.7(9) . .
C55 C56 H56 119.1 . .
C54 C53 H53 119.2 . .
C52 C53 H53 119.2 . .
C52 C53 C54 121.6(10) . .
C55 C54 H54 120.7 . .
C53 C54 C55 118.6(10) . .
C53 C54 H54 120.7 . .
C51 C52 H52 120.0 . .
C53 C52 C51 120.0(10) . .
C53 C52 H52 120.0 . .
Tb2 O14 Tb1 105.0(2) 1_655 1_655
C58 O14 Tb2 163.5(7) . 1_655
C58 O14 Tb1 82.8(6) . 1_655
C58 O13 Tb1 106.3(6) . 1_655
C59 C58 Tb1 164.8(7) . 1_655
O14 C58 Tb1 71.9(5) . 1_655
O14 C58 C59 120.7(9) . .
O13 C58 Tb1 49.8(5) . 1_655
O13 C58 C59 118.4(9) . .
O13 C58 O14 120.9(9) . .

loop_
_geom_bond_atom_site_label_1
_geom_bond_atom_site_label_2
_geom_bond_distance
_geom_bond_site_symmetry_2
Tb2 O9 2.419(6) .
Tb2 O5 2.262(7) .
Tb2 O3W 2.530(7) .
Tb2 O3 2.301(7) .
Tb2 O18 2.340(7) .
Tb2 O19 2.469(7) .
Tb2 O15 2.321(6) 1_454
Tb2 O14 2.398(7) 1_455
Tb1 O10 2.266(6) .
Tb1 O4 2.317(6) .
Tb1 O6 2.392(7) .
Tb1 N4 2.638(8) .
Tb1 O1 2.303(6) 1_556
Tb1 O1W 2.327(6) .
Tb1 O14 2.830(7) 1_455
Tb1 O13 2.351(7) 1_455
Tb1 C58 2.954(10) 1_455
Tb3 O2 2.374(7) .
Tb3 O3W 2.449(7) .
Tb3 O17 2.462(7) .
Tb3 C82 3.005(10) .
Tb3 O18 2.791(8) .
Tb3 O16 2.322(6) 1_454
Tb3 O2W 2.407(7) .
Tb3 O8 2.374(7) 1_554
Tb3 O12 2.421(7) 1_554
Tb3 O11 2.479(7) 1_554
Tb3 C57 2.810(9) 1_554
O9 C39 1.262(11) .
O2 C1 1.254(12) .
C69 H69 0.9300 .
C69 C65 1.386(12) .
C69 N4 1.336(11) .
O5 C20 1.252(11) .
O10 C39 1.250(10) .
O17 C82 1.241(12) .
C59 C64 1.377(13) .
C59 C60 1.389(14) .
C59 C58 1.492(13) .
C20 C21 1.501(14) .
C20 O6 1.260(11) .
O3 C19 1.243(12) .
C45 H45 0.9300 .
C45 C40 1.385(13) .
C45 C44 1.396(13) .
C21 C26 1.401(14) .
C21 C22 1.397(13) .
C47 H47 0.9300 .
C47 C46 1.405(13) .
C47 N3 1.343(13) .
C46 C50 1.384(14) .
C46 C44 1.487(13) .
C19 O4 1.273(12) .
C19 C15 1.500(13) .
C50 H50 0.9300 .
C50 C49 1.384(14) .
C65 C66 1.401(13) .
C65 C63 1.498(13) .
C82 O18 1.271(12) .
C66 H66 0.9300 .
C66 C67 1.381(13) .
N4 C68 1.332(12) .
C67 C68 1.377(12) .
C67 C70 1.507(12) .
C39 C40 1.502(12) .
C26 H26 0.9300 .
C26 C25 1.413(14) .
O19 C77 1.212(15) .
N1 C11 1.342(13) .
N1 C12 1.345(14) .
C2 C7 1.400(13) .
C2 C1 1.493(13) .
C2 C3 1.397(14) .
C15 C14 1.399(13) .
C15 C16 1.381(14) .
C68 H68 0.9300 .
N3 C48 1.319(13) .
C8 C6 1.491(14) .
C8 C12 1.387(14) .
C8 C9 1.397(14) .
C14 H14 0.9300 .
C14 C13 1.366(14) .
C31 H31 0.9300 .
C31 C27 1.392(15) .
C31 C30 1.387(14) .
C27 C25 1.473(15) .
C27 C28 1.391(14) .
C40 C41 1.399(13) .
C63 C64 1.401(13) .
C63 C62 1.408(14) .
C7 H7 0.9300 .
C7 C6 1.404(14) .
C29 H29 0.9300 .
C29 N2 1.338(16) .
C29 C30 1.396(15) .
C16 H16 0.9300 .
C16 C17 1.398(15) .
C64 H64 0.9300 .
C10 C13 1.479(14) .
C10 C11 1.402(14) .
C10 C9 1.379(13) .
N2 C28 1.324(15) .
C22 H22 0.9300 .
C22 C23 1.378(15) .
C49 C48 1.404(13) .
C49 C51 1.485(13) .
C13 C18 1.400(14) .
C1 O1 1.270(11) .
C62 H62 0.9300 .
C62 C61 1.385(14) .
C41 H41 0.9300 .
C41 C42 1.393(15) .
C11 H11 0.9300 .
C6 C5 1.393(15) .
C25 C24 1.399(15) .
C23 H23 0.9300 .
C23 C24 1.372(16) .
C18 H18 0.9300 .
C18 C17 1.382(15) .
C60 H60 0.9300 .
C60 C61 1.398(13) .
C44 C43 1.396(14) .
C61 H61 0.9300 .
C12 H12 0.9300 .
C30 C32 1.477(15) .
C48 H48 0.9300 .
C9 H9 0.9300 .
C43 H43 0.9300 .
C43 C42 1.379(15) .
C3 H3 0.9300 .
C3 C4 1.391(16) .
C24 H24 0.9300 .
C28 H28 0.9300 .
C17 H17 0.9300 .
C5 H5 0.9300 .
C5 C4 1.383(16) .
C42 H42 0.9300 .
C4 H4 0.9300 .
N5 C77 1.340(16) .
N5 C80 1.47(2) .
N5 C78 1.52(2) .
C77 H77 0.9300 .
N6 C83 1.36(2) .
N6 C86 1.46(3) .
N6 C84 1.47(3) .
O23 C83 1.27(2) .
C80 H80A 0.9700 .
C80 H80B 0.9700 .
C80 C81 1.46(3) .
C83 H83 0.9300 .
C86 H86A 0.9700 .
C86 H86B 0.9700 .
C86 C87 1.56(3) .
C79 H79A 0.9600 .
C79 H79B 0.9600 .
C79 H79C 0.9600 .
C79 C78 1.43(2) .
C84 H84A 0.9700 .
C84 H84B 0.9700 .
C84 C85 1.57(3) .
C87 H87A 0.9600 .
C87 H87B 0.9600 .
C87 H87C 0.9600 .
C85 H85A 0.9600 .
C85 H85B 0.9600 .
C85 H85C 0.9600 .
C78 H78A 0.9700 .
C78 H78B 0.9700 .
C81 H81A 0.9600 .
C81 H81B 0.9600 .
C81 H81C 0.9600 .
O15 Tb2 2.321(6) 1_656
O15 C76 1.264(11) .
O16 Tb3 2.322(6) 1_656
O16 C76 1.254(11) .
C75 H75 0.9300 .
C75 C74 1.387(12) .
C75 C70 1.406(11) .
C74 C73 1.387(12) .
C74 C76 1.496(11) .
C73 H73 0.9300 .
C73 C72 1.377(12) .
C71 H71 0.9300 .
C71 C70 1.398(12) .
C71 C72 1.379(12) .
C72 H72 0.9300 .
O2W H2WA 0.8639 .
O2W H2WB 0.8642 .
O1 Tb1 2.303(6) 1_554
O8 Tb3 2.374(7) 1_556
O8 C38 1.259(12) .
O7 C38 1.287(12) .
C38 C36 1.491(14) .
C37 H37 0.9300 .
C37 C36 1.384(15) .
C37 C32 1.409(13) .
C33 H33 0.9300 .
C33 C32 1.409(15) .
C33 C34 1.392(18) .
C36 C35 1.402(14) .
C35 H35 0.9300 .
C35 C34 1.400(15) .
C34 H34 0.9300 .
O1W H1WA 0.8608 .
O1W H1WB 0.8609 .
O12 Tb3 2.421(7) 1_556
O12 C57 1.279(11) .
O11 Tb3 2.479(7) 1_556
O11 C57 1.246(11) .
C57 Tb3 2.810(9) 1_556
C57 C55 1.508(13) .
C51 C56 1.407(12) .
C51 C52 1.395(14) .
C55 C56 1.369(13) .
C55 C54 1.402(14) .
C56 H56 0.9300 .
C53 H53 0.9300 .
C53 C54 1.388(15) .
C53 C52 1.385(16) .
C54 H54 0.9300 .
C52 H52 0.9300 .
O14 Tb2 2.398(7) 1_655
O14 Tb1 2.830(7) 1_655
O14 C58 1.275(12) .
O13 Tb1 2.351(7) 1_655
O13 C58 1.247(13) .
C58 Tb1 2.954(10) 1_655

loop_
_geom_torsion_atom_site_label_1
_geom_torsion_atom_site_label_2
_geom_torsion_atom_site_label_3
_geom_torsion_atom_site_label_4
_geom_torsion
_geom_torsion_site_symmetry_1
_geom_torsion_site_symmetry_4
Tb2 O9 C39 O10 -0.5(14) . .
Tb2 O9 C39 C40 -178.0(6) . .
Tb2 O5 C20 C21 153.3(9) . .
Tb2 O5 C20 O6 -28.6(19) . .
Tb2 O3 C19 O4 55.4(15) . .
Tb2 O3 C19 C15 -125.7(9) . .
Tb2 O19 C77 N5 158.2(12) . .
Tb2 O15 C76 O16 21.1(16) 1_656 .
Tb2 O15 C76 C74 -158.3(7) 1_656 .
Tb2 O14 C58 Tb1 119(2) 1_655 1_655
Tb2 O14 C58 C59 -51(3) 1_655 .
Tb2 O14 C58 O13 128(2) 1_655 .
Tb1 O10 C39 O9 -25(3) . .
Tb1 O10 C39 C40 152.8(17) . .
Tb1 N4 C68 C67 169.7(7) . .
Tb1 O14 C58 C59 -170.6(9) 1_655 .
Tb1 O14 C58 O13 9.2(9) 1_655 .
Tb1 O13 C58 C59 168.3(7) 1_655 .
Tb1 O13 C58 O14 -11.4(11) 1_655 .
Tb3 O2 C1 C2 -163.1(7) . .
Tb3 O2 C1 O1 17.6(16) . .
Tb3 O17 C82 O18 2.2(12) . .
Tb3 C82 O18 Tb2 111.4(7) . .
Tb3 O16 C76 O15 15.9(17) 1_656 .
Tb3 O16 C76 C74 -164.7(7) 1_656 .
Tb3 O8 C38 O7 11.8(15) 1_556 .
Tb3 O8 C38 C36 -170.0(6) 1_556 .
Tb3 O12 C57 O11 7.4(10) 1_556 .
Tb3 O12 C57 C55 -169.6(8) 1_556 .
Tb3 O11 C57 O12 -7.2(10) 1_556 .
Tb3 O11 C57 C55 169.8(8) 1_556 .
O9 C39 C40 C45 177.3(10) . .
O9 C39 C40 C41 0.2(15) . .
O2 C1 O1 Tb1 145(3) . 1_554
C69 C65 C66 C67 0.8(14) . .
C69 C65 C63 C64 -164.5(9) . .
C69 C65 C63 C62 13.6(15) . .
C69 N4 C68 C67 0.2(14) . .
O5 C20 C21 C26 159.0(9) . .
O5 C20 C21 C22 -15.6(14) . .
O5 C20 O6 Tb1 -0.7(15) . .
O10 C39 C40 C45 -0.4(15) . .
O10 C39 C40 C41 -177.5(10) . .
O17 C82 O18 Tb2 109.5(11) . .
O17 C82 O18 Tb3 -1.9(10) . .
C59 C60 C61 C62 -0.6(18) . .
C20 C21 C26 C25 -171.3(9) . .
C20 C21 C22 C23 172.3(9) . .
O3 C19 O4 Tb1 -1.3(14) . .
O3 C19 C15 C14 20.8(13) . .
O3 C19 C15 C16 -161.4(10) . .
C45 C40 C41 C42 -0.3(17) . .
C45 C44 C43 C42 1.6(17) . .
C21 C20 O6 Tb1 177.3(6) . .
C21 C26 C25 C27 173.2(9) . .
C21 C26 C25 C24 -1.1(16) . .
C21 C22 C23 C24 -1.1(17) . .
C47 C46 C50 C49 1.0(15) . .
C47 C46 C44 C45 -142.2(10) . .
C47 C46 C44 C43 34.9(16) . .
C47 N3 C48 C49 -0.5(16) . .
C46 C47 N3 C48 -0.5(16) . .
C46 C50 C49 C48 -1.9(15) . .
C46 C50 C49 C51 177.9(9) . .
C46 C44 C43 C42 -175.6(11) . .
C19 C15 C14 C13 175.3(9) . .
C19 C15 C16 C17 -174.7(10) . .
C50 C46 C44 C45 32.7(15) . .
C50 C46 C44 C43 -150.2(11) . .
C50 C49 C48 N3 1.7(16) . .
C50 C49 C51 C56 -40.1(14) . .
C50 C49 C51 C52 143.7(11) . .
C65 C69 N4 Tb1 -167.6(7) . .
C65 C69 N4 C68 2.4(14) . .
C65 C66 C67 C68 1.5(14) . .
C65 C66 C67 C70 178.0(9) . .
C65 C63 C64 C59 177.4(9) . .
C65 C63 C62 C61 -176.0(10) . .
C66 C65 C63 C64 11.2(15) . .
C66 C65 C63 C62 -170.7(11) . .
C66 C67 C68 N4 -2.1(14) . .
C66 C67 C70 C75 -12.9(14) . .
C66 C67 C70 C71 168.9(9) . .
O4 C19 C15 C14 -160.2(9) . .
O4 C19 C15 C16 17.6(14) . .
O6 C20 C21 C26 -19.2(14) . .
O6 C20 C21 C22 166.2(9) . .
N4 C69 C65 C66 -2.9(14) . .
N4 C69 C65 C63 173.1(9) . .
C39 C40 C41 C42 176.8(11) . .
C26 C21 C22 C23 -2.3(15) . .
C26 C25 C24 C23 -2.4(17) . .
C2 C7 C6 C8 -179.2(10) . .
C2 C7 C6 C5 1.5(15) . .
C2 C1 O1 Tb1 -34(4) . 1_554
C2 C3 C4 C5 2(2) . .
C15 C19 O4 Tb1 179.8(6) . .
C15 C14 C13 C10 -178.7(10) . .
C15 C14 C13 C18 0.3(16) . .
C15 C16 C17 C18 -1.2(18) . .
C68 C67 C70 C75 163.5(9) . .
C68 C67 C70 C71 -14.6(13) . .
N3 C47 C46 C50 0.3(15) . .
N3 C47 C46 C44 175.5(10) . .
C8 C6 C5 C4 179.8(12) . .
C14 C15 C16 C17 3.0(17) . .
C14 C13 C18 C17 1.6(17) . .
C31 C27 C25 C26 43.6(14) . .
C31 C27 C25 C24 -142.3(11) . .
C31 C27 C28 N2 -2.9(17) . .
C31 C30 C32 C37 -32.5(16) . .
C31 C30 C32 C33 147.7(11) . .
C27 C31 C30 C29 -0.2(15) . .
C27 C31 C30 C32 -179.9(10) . .
C27 C25 C24 C23 -176.5(10) . .
C40 C45 C44 C46 174.7(10) . .
C40 C45 C44 C43 -2.5(16) . .
C40 C41 C42 C43 -0.6(19) . .
C63 C65 C66 C67 -175.0(9) . .
C63 C62 C61 C60 -1.5(19) . .
C7 C2 C1 O2 2.3(14) . .
C7 C2 C1 O1 -178.4(9) . .
C7 C2 C3 C4 -1.9(18) . .
C7 C6 C5 C4 -0.9(18) . .
C29 N2 C28 C27 2.5(18) . .
C29 C30 C32 C37 147.9(11) . .
C29 C30 C32 C33 -31.9(17) . .
C16 C15 C14 C13 -2.6(15) . .
C64 C59 C60 C61 2.0(17) . .
C64 C59 C58 Tb1 28(3) . 1_655
C64 C59 C58 O14 171.7(9) . .
C64 C59 C58 O13 -8.1(15) . .
C64 C63 C62 C61 2.2(17) . .
C10 C13 C18 C17 -179.5(11) . .
N2 C29 C30 C31 -0.2(17) . .
N2 C29 C30 C32 179.5(11) . .
C22 C21 C26 C25 3.4(15) . .
C22 C23 C24 C25 3.5(18) . .
C49 C51 C56 C55 -179.0(9) . .
C49 C51 C52 C53 179.2(12) . .
C13 C10 C11 N1 179.6(10) . .
C13 C10 C9 C8 -179.9(10) . .
C13 C18 C17 C16 -1.1(19) . .
C1 C2 C7 C6 -178.7(9) . .
C1 C2 C3 C4 176.6(12) . .
C62 C63 C64 C59 -0.8(16) . .
C11 N1 C12 C8 0.3(18) . .
C11 C10 C13 C14 147.9(10) . .
C11 C10 C13 C18 -31.0(16) . .
C11 C10 C9 C8 -0.2(15) . .
C6 C8 C12 N1 -179.6(10) . .
C6 C8 C9 C10 179.5(10) . .
C6 C5 C4 C3 -1(2) . .
C25 C27 C28 N2 175.3(11) . .
C60 C59 C64 C63 -1.3(16) . .
C60 C59 C58 Tb1 -153(2) . 1_655
C60 C59 C58 O14 -8.9(15) . .
C60 C59 C58 O13 171.4(10) . .
C44 C45 C40 C39 -175.3(9) . .
C44 C45 C40 C41 1.9(16) . .
C44 C46 C50 C49 -174.1(9) . .
C44 C43 C42 C41 0(2) . .
C12 N1 C11 C10 0.1(17) . .
C12 C8 C6 C7 -149.6(11) . .
C12 C8 C6 C5 29.7(15) . .
C12 C8 C9 C10 0.6(15) . .
C30 C31 C27 C25 -176.6(10) . .
C30 C31 C27 C28 1.6(15) . .
C30 C29 N2 C28 -0.9(18) . .
C48 C49 C51 C56 139.7(10) . .
C48 C49 C51 C52 -36.6(15) . .
C9 C8 C6 C7 31.6(16) . .
C9 C8 C6 C5 -149.2(11) . .
C9 C8 C12 N1 -0.6(17) . .
C9 C10 C13 C14 -32.4(15) . .
C9 C10 C13 C18 148.7(11) . .
C9 C10 C11 N1 -0.1(16) . .
C3 C2 C7 C6 -0.2(16) . .
C3 C2 C1 O2 -176.2(10) . .
C3 C2 C1 O1 3.1(15) . .
C28 C27 C25 C26 -134.6(11) . .
C28 C27 C25 C24 39.5(15) . .
C77 N5 C80 C81 90(2) . .
C77 N5 C78 C79 -123(2) . .
C80 N5 C77 O19 0(3) . .
C80 N5 C78 C79 71(3) . .
C83 N6 C86 C87 98(3) . .
C83 N6 C84 C85 83(3) . .
C86 N6 C83 O23 -177(2) . .
C86 N6 C84 C85 -103(3) . .
C84 N6 C83 O23 -3(3) . .
C84 N6 C86 C87 -76(3) . .
C78 N5 C77 O19 -165.9(15) . .
C78 N5 C80 C81 -104(2) . .
C75 C74 C73 C72 -1.3(16) . .
C75 C74 C76 O15 170.0(10) . .
C75 C74 C76 O16 -9.4(14) . .
C74 C75 C70 C67 179.7(9) . .
C74 C75 C70 C71 -2.1(15) . .
C74 C73 C72 C71 -0.9(18) . .
C73 C74 C76 O15 -10.5(14) . .
C73 C74 C76 O16 170.1(9) . .
C70 C67 C68 N4 -178.7(9) . .
C70 C75 C74 C73 2.8(16) . .
C70 C75 C74 C76 -177.6(9) . .
C70 C71 C72 C73 1.6(17) . .
C72 C71 C70 C67 178.1(10) . .
C72 C71 C70 C75 -0.1(15) . .
C76 C74 C73 C72 179.2(10) . .
O8 C38 C36 C37 0.8(14) . .
O8 C38 C36 C35 178.4(9) . .
O7 C38 C36 C37 179.1(9) . .
O7 C38 C36 C35 -3.4(14) . .
C38 C36 C35 C34 -175.8(10) . .
C37 C36 C35 C34 1.8(16) . .
C36 C37 C32 C30 180.0(10) . .
C36 C37 C32 C33 -0.2(16) . .
C36 C35 C34 C33 -0.5(18) . .
C32 C37 C36 C38 176.1(10) . .
C32 C37 C36 C35 -1.4(16) . .
C32 C33 C34 C35 -1.2(19) . .
C34 C33 C32 C30 -178.7(12) . .
C34 C33 C32 C37 1.6(18) . .
O12 C57 C55 C56 -1.0(14) . .
O12 C57 C55 C54 178.0(10) . .
O11 C57 C55 C56 -178.0(9) . .
O11 C57 C55 C54 1.0(15) . .
C57 C55 C56 C51 -179.7(9) . .
C57 C55 C54 C53 -179.0(11) . .
C51 C49 C48 N3 -178.1(10) . .
C56 C51 C52 C53 2.9(18) . .
C56 C55 C54 C53 -0.1(17) . .
C54 C55 C56 C51 1.3(15) . .
C54 C53 C52 C51 -2(2) . .
C52 C51 C56 C55 -2.7(15) . .
C52 C53 C54 C55 0(2) . .
C58 C59 C64 C63 178.1(9) . .
C58 C59 C60 C61 -177.4(10) . .
